data_4083140
loop_
_publ_author_name
'Prakash, Om'
'Sharma, Kamal Nayan'
'Joshi, Hemant'
'Gupta, Pancham L.'
'Singh, Ajai K.'

_publ_section_title
;
 Half-Sandwich Rhodium/Iridium(III) Complexes Designed with Cp* and
 1,2-Bis(phenylchalcogenomethyl)benzene as Catalysts for Transfer
 Hydrogenation in Glycerol
;
_journal_issue 10
_journal_name_full Organometallics
_journal_page_first 2535
_journal_paper_doi 10.1021/om500149n
_journal_volume 33
_journal_year 2014
_chemical_formula_moiety 'C30 H33 Cl Rh S2, F6 P'
_chemical_formula_sum 'C30 H33 Cl F6 P Rh S2'
_chemical_formula_weight 741.03
_chemical_name_systematic
; 
 ? 
;
_space_group_IT_number 2
_symmetry_cell_setting triclinic
_symmetry_space_group_name_Hall '-P 1'
_symmetry_space_group_name_H-M 'P -1'
_atom_sites_solution_hydrogens geom
_atom_sites_solution_primary direct
_atom_sites_solution_secondary difmap
_audit_creation_method SHELXL-97
_cell_angle_alpha 107.804(2)
_cell_angle_beta 106.454(2)
_cell_angle_gamma 96.941(2)
_cell_formula_units_Z 2
_cell_length_a 9.9269(11)
_cell_length_b 11.2556(12)
_cell_length_c 15.0062(16)
_cell_measurement_reflns_used 5233
_cell_measurement_temperature 298(2)
_cell_measurement_theta_max 28.19
_cell_measurement_theta_min 2.59
_cell_volume 1491.0(3)
_computing_cell_refinement 'Bruker SMART'
_computing_data_collection 'Bruker SMART'
_computing_data_reduction 'Bruker SAINT'
_computing_molecular_graphics 'Bruker SHELXTL'
_computing_publication_material 'Bruker SHELXTL'
_computing_structure_refinement 'SHELXL-97 (Sheldrick, 1997)'
_computing_structure_solution 'SHELXS-97 (Sheldrick, 1990)'
_diffrn_ambient_temperature 298(2)
_diffrn_measured_fraction_theta_full 0.999
_diffrn_measured_fraction_theta_max 0.999
_diffrn_measurement_device_type 'CCD area detector'
_diffrn_measurement_method 'phi and omega scans'
_diffrn_radiation_monochromator graphite
_diffrn_radiation_source 'fine-focus sealed tube'
_diffrn_radiation_type MoK\a
_diffrn_radiation_wavelength 0.71073
_diffrn_reflns_av_R_equivalents 0.0151
_diffrn_reflns_av_sigmaI/netI 0.0402
_diffrn_reflns_limit_h_max 11
_diffrn_reflns_limit_h_min -11
_diffrn_reflns_limit_k_max 13
_diffrn_reflns_limit_k_min -13
_diffrn_reflns_limit_l_max 17
_diffrn_reflns_limit_l_min -17
_diffrn_reflns_number 42480
_diffrn_reflns_theta_full 25.00
_diffrn_reflns_theta_max 25.00
_diffrn_reflns_theta_min 1.95
_exptl_absorpt_coefficient_mu 0.914
_exptl_absorpt_correction_T_max 0.844
_exptl_absorpt_correction_T_min 0.800
_exptl_absorpt_correction_type multi-scan
_exptl_absorpt_process_details '(SADABS; Sheldrick, 1996)'
_exptl_crystal_colour orange
_exptl_crystal_density_diffrn 1.651
_exptl_crystal_density_meas 1.651
_exptl_crystal_density_method 'not measured'
_exptl_crystal_description block
_exptl_crystal_F_000 752.0
_exptl_crystal_size_max 0.42
_exptl_crystal_size_mid 0.20
_exptl_crystal_size_min 0.19
_refine_diff_density_max 0.826
_refine_diff_density_min -0.609
_refine_diff_density_rms 0.151
_refine_ls_extinction_method none
_refine_ls_goodness_of_fit_ref 1.084
_refine_ls_hydrogen_treatment constr
_refine_ls_matrix_type full
_refine_ls_number_parameters 375
_refine_ls_number_reflns 5256
_refine_ls_number_restraints 0
_refine_ls_restrained_S_all 1.084
_refine_ls_R_factor_all 0.0429
_refine_ls_R_factor_gt 0.0379
_refine_ls_shift/su_max 0.001
_refine_ls_shift/su_mean 0.000
_refine_ls_structure_factor_coef Fsqd
_refine_ls_weighting_details 'calc w=1/[\s^2^(Fo^2^)+(0.1119P)^2^+1.1624P] where P=(Fo^2^+2Fc^2^)/3'
_refine_ls_weighting_scheme calc
_refine_ls_wR_factor_gt 0.1256
_refine_ls_wR_factor_ref 0.1478
_reflns_number_gt 3337
_reflns_number_total 5256
_reflns_threshold_expression >2sigma(I)
_cod_data_source_file om500149n_si_002.cif
_cod_data_source_block complex1
_cod_depositor_comments
;
The following automatic conversions were performed:
'__exptl_crystal_description' tag replaced with
'_exptl_crystal_description'.

Automatic conversion script
Id: cif_correct_tags 1440 2010-10-19 06:21:57Z saulius 

The following automatic conversions were performed:

'_symmetry_cell_setting' value 'Triclinic' changed to 'triclinic'
according to
/usr/data/users/saulius/crontab/automatic-downloads/rss-feeds/ACS/lib/dictionaries/cif_core.dic
dictionary named 'cif_core.dic' version 2.4.2 from 2011-04-26.

Automatic conversion script
Id: cif_fix_values 2281 2013-09-26 08:29:07Z andrius 

 Adding full bibliography for 4083140--4083143.cif.
;
_cod_original_sg_symbol_H-M P-1
_cod_database_code 4083140

loop_
_symmetry_equiv_pos_as_xyz
'x, y, z'
'-x, -y, -z'

loop_
_atom_site_label
_atom_site_type_symbol
_atom_site_fract_x
_atom_site_fract_y
_atom_site_fract_z
_atom_site_U_iso_or_equiv
_atom_site_adp_type
_atom_site_occupancy
_atom_site_symmetry_multiplicity
_atom_site_calc_flag
_atom_site_refinement_flags
C1 C 0.2029(5) 0.6941(5) 0.3005(4) 0.0164(11) Uani 1 1 d .
C2 C 0.1873(5) 0.7939(5) 0.2644(4) 0.0176(12) Uani 1 1 d .
H2 H 0.2047 0.7897 0.2059 0.021 Uiso 1 1 calc R
C3 C 0.1459(6) 0.8986(6) 0.3158(4) 0.0260(13) Uani 1 1 d .
H3 H 0.1350 0.9648 0.2914 0.031 Uiso 1 1 calc R
C4 C 0.1198(5) 0.9069(6) 0.4043(4) 0.0209(12) Uani 1 1 d .
H4 H 0.0924 0.9782 0.4388 0.025 Uiso 1 1 calc R
C5 C 0.1358(5) 0.8061(6) 0.4399(4) 0.0210(12) Uani 1 1 d .
H5 H 0.1213 0.8114 0.4994 0.025 Uiso 1 1 calc R
C6 C 0.1732(6) 0.6981(5) 0.3869(4) 0.0218(12) Uani 1 1 d .
H6 H 0.1785 0.6293 0.4087 0.026 Uiso 1 1 calc R
C7 C 0.1250(6) 0.5125(5) 0.1100(4) 0.0216(12) Uani 1 1 d .
H7A H 0.0375 0.5407 0.1135 0.026 Uiso 1 1 calc R
H7B H 0.1676 0.5572 0.0752 0.026 Uiso 1 1 calc R
C8 C 0.0881(6) 0.3709(5) 0.0531(4) 0.0208(13) Uani 1 1 d .
C9 C -0.0365(6) 0.2960(5) 0.0514(4) 0.0230(13) Uani 1 1 d .
H9 H -0.0915 0.3344 0.0878 0.028 Uiso 1 1 calc R
C10 C -0.0796(5) 0.1657(6) -0.0034(4) 0.0228(13) Uani 1 1 d .
H10 H -0.1632 0.1176 -0.0041 0.027 Uiso 1 1 calc R
C11 C 0.0029(6) 0.1073(6) -0.0574(4) 0.0244(14) Uani 1 1 d .
H11 H -0.0252 0.0200 -0.0946 0.029 Uiso 1 1 calc R
C12 C 0.1265(6) 0.1801(5) -0.0551(4) 0.0209(12) Uani 1 1 d .
H12 H 0.1817 0.1401 -0.0905 0.025 Uiso 1 1 calc R
C13 C 0.1719(5) 0.3114(5) -0.0017(4) 0.0171(12) Uani 1 1 d .
C14 C 0.3061(5) 0.3861(5) -0.0037(4) 0.0207(12) Uani 1 1 d .
H14A H 0.2871 0.4659 -0.0107 0.025 Uiso 1 1 calc R
H14B H 0.3258 0.3379 -0.0625 0.025 Uiso 1 1 calc R
C15 C 0.4583(5) 0.2810(5) 0.1339(4) 0.0180(12) Uani 1 1 d .
C16 C 0.3674(6) 0.2529(6) 0.1849(4) 0.0243(13) Uani 1 1 d .
H16 H 0.3095 0.3077 0.2043 0.029 Uiso 1 1 calc R
C17 C 0.3668(6) 0.1398(6) 0.2054(5) 0.0293(14) Uani 1 1 d .
H17 H 0.3058 0.1179 0.2377 0.035 Uiso 1 1 calc R
C18 C 0.4547(8) 0.0607(7) 0.1787(5) 0.0415(18) Uani 1 1 d .
H18 H 0.4538 -0.0136 0.1938 0.050 Uiso 1 1 calc R
C19 C 0.5458(8) 0.0913(7) 0.1287(5) 0.0457(18) Uani 1 1 d .
H19 H 0.6064 0.0383 0.1114 0.055 Uiso 1 1 calc R
C20 C 0.5449(7) 0.2008(6) 0.1052(4) 0.0303(14) Uani 1 1 d .
H20 H 0.6027 0.2204 0.0702 0.036 Uiso 1 1 calc R
C21 C 0.5858(6) 0.6652(5) 0.4024(4) 0.0211(12) Uani 1 1 d .
C22 C 0.6027(5) 0.7780(6) 0.3753(4) 0.0199(12) Uani 1 1 d .
C23 C 0.6950(5) 0.7590(5) 0.3162(4) 0.0177(11) Uani 1 1 d .
C24 C 0.7271(5) 0.6365(5) 0.3021(4) 0.0197(12) Uani 1 1 d .
C25 C 0.6573(6) 0.5777(6) 0.3551(4) 0.0216(12) Uani 1 1 d .
C26 C 0.6771(6) 0.4534(6) 0.3696(4) 0.0288(14) Uani 1 1 d .
H26A H 0.7599 0.4700 0.4273 0.043 Uiso 1 1 calc R
H26B H 0.6911 0.3968 0.3121 0.043 Uiso 1 1 calc R
H26C H 0.5929 0.4142 0.3786 0.043 Uiso 1 1 calc R
C27 C 0.5103(7) 0.6479(6) 0.4720(4) 0.0311(14) Uani 1 1 d .
H27A H 0.4570 0.5607 0.4477 0.047 Uiso 1 1 calc R
H27B H 0.4452 0.7043 0.4763 0.047 Uiso 1 1 calc R
H27C H 0.5800 0.6675 0.5367 0.047 Uiso 1 1 calc R
C28 C 0.5544(6) 0.8960(6) 0.4125(5) 0.0279(13) Uani 1 1 d .
H28A H 0.6172 0.9457 0.4791 0.042 Uiso 1 1 calc R
H28B H 0.4577 0.8744 0.4122 0.042 Uiso 1 1 calc R
H28C H 0.5568 0.9450 0.3705 0.042 Uiso 1 1 calc R
C29 C 0.7545(6) 0.8604(5) 0.2817(4) 0.0260(13) Uani 1 1 d .
H29A H 0.8136 0.8273 0.2436 0.039 Uiso 1 1 calc R
H29B H 0.8115 0.9346 0.3384 0.039 Uiso 1 1 calc R
H29C H 0.6762 0.8836 0.2410 0.039 Uiso 1 1 calc R
C30 C 0.8220(6) 0.5762(6) 0.2465(4) 0.0263(13) Uani 1 1 d .
H30A H 0.8563 0.6326 0.2169 0.039 Uiso 1 1 calc R
H30B H 0.7672 0.4960 0.1954 0.039 Uiso 1 1 calc R
H30C H 0.9026 0.5620 0.2920 0.039 Uiso 1 1 calc R
Cl1 Cl 0.41840(13) 0.71289(12) 0.11953(9) 0.0184(3) Uani 1 1 d .
F1 F 0.0055(5) 0.3573(5) 0.4383(3) 0.0579(12) Uani 1 1 d .
F2 F -0.0578(4) 0.3246(4) 0.2734(3) 0.0493(11) Uani 1 1 d .
F3 F 0.1776(4) 0.3696(4) 0.3701(3) 0.0529(12) Uani 1 1 d .
F4 F 0.1292(5) 0.2047(4) 0.4196(3) 0.0511(11) Uani 1 1 d .
F5 F 0.0733(6) 0.1749(5) 0.2566(3) 0.0657(14) Uani 1 1 d .
F6 F -0.1032(5) 0.1612(5) 0.3256(3) 0.0693(16) Uani 1 1 d .
P1 P 0.03487(16) 0.26399(15) 0.34587(11) 0.0241(4) Uani 1 1 d .
Rh1 Rh 0.49339(4) 0.61393(4) 0.24116(3) 0.01439(19) Uani 1 1 d .
S1 S 0.25236(13) 0.55362(12) 0.23729(9) 0.0159(3) Uani 1 1 d .
S2 S 0.46897(13) 0.42392(12) 0.10486(9) 0.0170(3) Uani 1 1 d .

loop_
_atom_site_aniso_label
_atom_site_aniso_U_11
_atom_site_aniso_U_22
_atom_site_aniso_U_33
_atom_site_aniso_U_23
_atom_site_aniso_U_13
_atom_site_aniso_U_12
C1 0.004(3) 0.022(3) 0.022(3) 0.007(2) 0.003(2) 0.004(2)
C2 0.007(3) 0.026(3) 0.025(3) 0.011(3) 0.008(2) 0.008(2)
C3 0.035(4) 0.020(3) 0.027(3) 0.010(3) 0.012(3) 0.011(3)
C4 0.011(3) 0.020(3) 0.025(3) -0.003(2) 0.006(2) 0.005(2)
C5 0.011(3) 0.032(4) 0.023(3) 0.008(3) 0.010(2) 0.007(2)
C6 0.028(3) 0.019(3) 0.018(3) 0.006(2) 0.009(2) 0.006(2)
C7 0.031(3) 0.020(3) 0.018(3) 0.010(2) 0.011(2) 0.010(2)
C8 0.026(3) 0.019(3) 0.016(2) 0.008(3) 0.003(2) 0.005(2)
C9 0.027(3) 0.025(3) 0.019(3) 0.010(3) 0.007(2) 0.008(2)
C10 0.010(3) 0.028(4) 0.032(3) 0.015(3) 0.006(2) 0.001(2)
C11 0.032(4) 0.014(3) 0.022(3) 0.008(3) 0.002(2) 0.000(2)
C12 0.018(3) 0.024(3) 0.021(3) 0.010(3) 0.005(2) 0.007(2)
C13 0.017(3) 0.014(3) 0.015(2) 0.004(2) -0.001(2) 0.001(2)
C14 0.018(3) 0.024(3) 0.017(2) 0.006(2) 0.004(2) 0.001(2)
C15 0.014(3) 0.011(3) 0.018(3) -0.002(2) -0.002(2) 0.001(2)
C16 0.020(3) 0.019(3) 0.033(3) 0.011(3) 0.004(2) 0.006(2)
C17 0.027(3) 0.018(4) 0.039(3) 0.013(3) 0.003(3) 0.004(3)
C18 0.052(5) 0.026(4) 0.041(4) 0.017(4) 0.002(3) 0.012(3)
C19 0.061(5) 0.035(5) 0.041(4) 0.014(4) 0.012(3) 0.026(4)
C20 0.038(4) 0.022(4) 0.027(3) 0.002(3) 0.008(3) 0.015(3)
C21 0.024(3) 0.018(3) 0.014(2) 0.001(2) 0.001(2) 0.005(2)
C22 0.010(3) 0.021(3) 0.016(3) -0.002(2) -0.004(2) 0.001(2)
C23 0.011(3) 0.013(3) 0.022(3) 0.000(2) 0.002(2) 0.005(2)
C24 0.005(3) 0.024(3) 0.018(3) 0.003(3) -0.007(2) -0.004(2)
C25 0.019(3) 0.022(3) 0.017(3) 0.003(3) 0.000(2) 0.006(2)
C26 0.039(4) 0.026(4) 0.025(3) 0.013(3) 0.008(3) 0.017(3)
C27 0.035(4) 0.041(4) 0.022(3) 0.015(3) 0.009(3) 0.013(3)
C28 0.013(3) 0.025(4) 0.033(3) -0.002(3) 0.003(3) 0.006(2)
C29 0.018(3) 0.020(3) 0.035(3) 0.006(3) 0.007(3) 0.001(2)
C30 0.017(3) 0.033(4) 0.030(3) 0.011(3) 0.009(2) 0.007(2)
Cl1 0.0206(7) 0.0160(7) 0.0210(6) 0.0090(6) 0.0077(5) 0.0054(5)
F1 0.085(3) 0.049(3) 0.048(2) 0.007(2) 0.039(2) 0.028(2)
F2 0.055(3) 0.055(3) 0.056(3) 0.035(3) 0.020(2) 0.035(2)
F3 0.035(2) 0.062(3) 0.071(3) 0.042(3) 0.017(2) 0.005(2)
F4 0.074(3) 0.039(3) 0.039(2) 0.024(2) 0.003(2) 0.019(2)
F5 0.104(4) 0.071(4) 0.042(2) 0.020(3) 0.038(3) 0.059(3)
F6 0.053(3) 0.071(3) 0.055(3) 0.029(3) -0.010(2) -0.037(2)
P1 0.0308(9) 0.0211(9) 0.0243(7) 0.0097(7) 0.0116(7) 0.0100(7)
Rh1 0.0148(3) 0.0135(3) 0.0152(3) 0.0048(2) 0.0054(2) 0.00467(19)
S1 0.0176(7) 0.0150(7) 0.0161(6) 0.0063(6) 0.0058(5) 0.0045(5)
S2 0.0166(7) 0.0145(7) 0.0178(6) 0.0027(6) 0.0059(5) 0.0038(5)

loop_
_atom_type_symbol
_atom_type_description
_atom_type_scat_dispersion_real
_atom_type_scat_dispersion_imag
_atom_type_scat_source
C C 0.0033 0.0016 'International Tables Vol C Tables 4.2.6.8 and 6.1.1.4'
H H 0.0000 0.0000 'International Tables Vol C Tables 4.2.6.8 and 6.1.1.4'
F F 0.0171 0.0103 'International Tables Vol C Tables 4.2.6.8 and 6.1.1.4'
P P 0.1023 0.0942 'International Tables Vol C Tables 4.2.6.8 and 6.1.1.4'
S S 0.1246 0.1234 'International Tables Vol C Tables 4.2.6.8 and 6.1.1.4'
Cl Cl 0.1484 0.1585 'International Tables Vol C Tables 4.2.6.8 and 6.1.1.4'
Rh Rh -1.1178 0.9187 'International Tables Vol C Tables 4.2.6.8 and 6.1.1.4'

loop_
_geom_angle_atom_site_label_1
_geom_angle_atom_site_label_2
_geom_angle_atom_site_label_3
_geom_angle
C2 C1 C6 120.5(5)
C2 C1 S1 122.6(4)
C6 C1 S1 116.8(4)
C3 C2 C1 119.6(5)
C3 C2 H2 120.2
C1 C2 H2 120.2
C2 C3 C4 121.0(5)
C2 C3 H3 119.5
C4 C3 H3 119.5
C3 C4 C5 118.9(6)
C3 C4 H4 120.5
C5 C4 H4 120.5
C6 C5 C4 120.5(5)
C6 C5 H5 119.8
C4 C5 H5 119.8
C5 C6 C1 119.3(5)
C5 C6 H6 120.3
C1 C6 H6 120.3
C8 C7 S1 111.4(3)
C8 C7 H7A 109.3
S1 C7 H7A 109.3
C8 C7 H7B 109.3
S1 C7 H7B 109.3
H7A C7 H7B 108.0
C9 C8 C13 119.0(5)
C9 C8 C7 118.7(5)
C13 C8 C7 122.3(4)
C10 C9 C8 121.4(5)
C10 C9 H9 119.3
C8 C9 H9 119.3
C9 C10 C11 119.6(5)
C9 C10 H10 120.2
C11 C10 H10 120.2
C12 C11 C10 119.3(5)
C12 C11 H11 120.4
C10 C11 H11 120.4
C11 C12 C13 122.5(5)
C11 C12 H12 118.7
C13 C12 H12 118.7
C12 C13 C8 118.2(4)
C12 C13 C14 120.0(5)
C8 C13 C14 121.8(5)
C13 C14 S2 116.2(3)
C13 C14 H14A 108.2
S2 C14 H14A 108.2
C13 C14 H14B 108.2
S2 C14 H14B 108.2
H14A C14 H14B 107.4
C20 C15 C16 121.6(5)
C20 C15 S2 117.0(4)
C16 C15 S2 121.4(5)
C17 C16 C15 117.7(6)
C17 C16 H16 121.2
C15 C16 H16 121.2
C18 C17 C16 121.0(6)
C18 C17 H17 119.5
C16 C17 H17 119.5
C17 C18 C19 120.3(6)
C17 C18 H18 119.9
C19 C18 H18 119.9
C20 C19 C18 119.5(7)
C20 C19 H19 120.3
C18 C19 H19 120.3
C15 C20 C19 119.9(6)
C15 C20 H20 120.1
C19 C20 H20 120.1
C25 C21 C22 108.9(5)
C25 C21 C27 126.0(5)
C22 C21 C27 125.1(6)
C25 C21 Rh1 70.7(3)
C22 C21 Rh1 69.3(3)
C27 C21 Rh1 127.8(4)
C23 C22 C21 105.9(5)
C23 C22 C28 126.2(5)
C21 C22 C28 127.3(5)
C23 C22 Rh1 71.5(3)
C21 C22 Rh1 71.7(3)
C28 C22 Rh1 128.2(4)
C24 C23 C22 109.6(4)
C24 C23 C29 126.7(5)
C22 C23 C29 123.6(5)
C24 C23 Rh1 71.5(3)
C22 C23 Rh1 69.7(3)
C29 C23 Rh1 128.2(4)
C23 C24 C25 107.4(5)
C23 C24 C30 128.3(4)
C25 C24 C30 124.3(5)
C23 C24 Rh1 70.6(3)
C25 C24 Rh1 70.3(3)
C30 C24 Rh1 126.4(4)
C21 C25 C24 108.1(5)
C21 C25 C26 126.4(5)
C24 C25 C26 124.9(5)
C21 C25 Rh1 71.4(3)
C24 C25 Rh1 71.2(3)
C26 C25 Rh1 130.0(4)
C25 C26 H26A 109.5
C25 C26 H26B 109.5
H26A C26 H26B 109.5
C25 C26 H26C 109.5
H26A C26 H26C 109.5
H26B C26 H26C 109.5
C21 C27 H27A 109.5
C21 C27 H27B 109.5
H27A C27 H27B 109.5
C21 C27 H27C 109.5
H27A C27 H27C 109.5
H27B C27 H27C 109.5
C22 C28 H28A 109.5
C22 C28 H28B 109.5
H28A C28 H28B 109.5
C22 C28 H28C 109.5
H28A C28 H28C 109.5
H28B C28 H28C 109.5
C23 C29 H29A 109.5
C23 C29 H29B 109.5
H29A C29 H29B 109.5
C23 C29 H29C 109.5
H29A C29 H29C 109.5
H29B C29 H29C 109.5
C24 C30 H30A 109.5
C24 C30 H30B 109.5
H30A C30 H30B 109.5
C24 C30 H30C 109.5
H30A C30 H30C 109.5
H30B C30 H30C 109.5
F6 P1 F5 92.8(3)
F6 P1 F1 90.0(3)
F5 P1 F1 176.8(3)
F6 P1 F2 90.8(2)
F5 P1 F2 90.1(2)
F1 P1 F2 91.2(3)
F6 P1 F4 89.7(2)
F5 P1 F4 90.2(2)
F1 P1 F4 88.5(3)
F2 P1 F4 179.3(3)
F6 P1 F3 178.3(2)
F5 P1 F3 88.3(3)
F1 P1 F3 88.8(3)
F2 P1 F3 90.5(2)
F4 P1 F3 89.0(2)
C22 Rh1 C25 65.1(2)
C22 Rh1 C23 38.7(2)
C25 Rh1 C23 63.87(19)
C22 Rh1 C21 39.0(2)
C25 Rh1 C21 37.8(2)
C23 Rh1 C21 63.73(19)
C22 Rh1 C24 64.9(2)
C25 Rh1 C24 38.51(18)
C23 Rh1 C24 37.9(2)
C21 Rh1 C24 63.8(2)
C22 Rh1 S1 107.10(14)
C25 Rh1 S1 114.62(14)
C23 Rh1 S1 145.17(15)
C21 Rh1 S1 93.50(14)
C24 Rh1 S1 153.11(13)
C22 Rh1 S2 157.16(16)
C25 Rh1 S2 97.58(16)
C23 Rh1 S2 121.41(15)
C21 Rh1 S2 132.05(16)
C24 Rh1 S2 92.23(16)
S1 Rh1 S2 93.41(5)
C22 Rh1 Cl1 101.96(14)
C25 Rh1 Cl1 152.40(14)
C23 Rh1 Cl1 90.53(13)
C21 Rh1 Cl1 140.14(15)
C24 Rh1 Cl1 114.40(13)
S1 Rh1 Cl1 92.15(4)
S2 Rh1 Cl1 86.84(4)
C1 S1 C7 100.1(3)
C1 S1 Rh1 108.13(16)
C7 S1 Rh1 109.81(17)
C15 S2 C14 103.5(2)
C15 S2 Rh1 114.08(18)
C14 S2 Rh1 114.5(2)

loop_
_geom_bond_atom_site_label_1
_geom_bond_atom_site_label_2
_geom_bond_distance
C1 C2 1.395(7)
C1 C6 1.397(7)
C1 S1 1.782(6)
C2 C3 1.375(8)
C2 H2 0.9300
C3 C4 1.401(7)
C3 H3 0.9300
C4 C5 1.402(8)
C4 H4 0.9300
C5 C6 1.390(8)
C5 H5 0.9300
C6 H6 0.9300
C7 C8 1.501(8)
C7 S1 1.846(5)
C7 H7A 0.9700
C7 H7B 0.9700
C8 C9 1.399(7)
C8 C13 1.415(8)
C9 C10 1.386(8)
C9 H9 0.9300
C10 C11 1.394(8)
C10 H10 0.9300
C11 C12 1.376(7)
C11 H11 0.9300
C12 C13 1.393(8)
C12 H12 0.9300
C13 C14 1.499(6)
C14 S2 1.835(5)
C14 H14A 0.9700
C14 H14B 0.9700
C15 C20 1.378(9)
C15 C16 1.404(7)
C15 S2 1.790(5)
C16 C17 1.398(7)
C16 H16 0.9300
C17 C18 1.373(10)
C17 H17 0.9300
C18 C19 1.403(10)
C18 H18 0.9300
C19 C20 1.382(9)
C19 H19 0.9300
C20 H20 0.9300
C21 C25 1.415(8)
C21 C22 1.451(7)
C21 C27 1.491(7)
C21 Rh1 2.188(5)
C22 C23 1.437(7)
C22 C28 1.469(9)
C22 Rh1 2.155(6)
C23 C24 1.419(8)
C23 C29 1.514(7)
C23 Rh1 2.179(5)
C24 C25 1.441(7)
C24 C30 1.515(8)
C24 Rh1 2.190(5)
C25 C26 1.508(7)
C25 Rh1 2.179(5)
C26 H26A 0.9600
C26 H26B 0.9600
C26 H26C 0.9600
C27 H27A 0.9600
C27 H27B 0.9600
C27 H27C 0.9600
C28 H28A 0.9600
C28 H28B 0.9600
C28 H28C 0.9600
C29 H29A 0.9600
C29 H29B 0.9600
C29 H29C 0.9600
C30 H30A 0.9600
C30 H30B 0.9600
C30 H30C 0.9600
Cl1 Rh1 2.4084(11)
F1 P1 1.589(4)
F2 P1 1.592(4)
F3 P1 1.609(4)
F4 P1 1.601(4)
F5 P1 1.583(4)
F6 P1 1.573(4)
Rh1 S1 2.3861(12)
Rh1 S2 2.3948(14)

loop_
_geom_torsion_atom_site_label_1
_geom_torsion_atom_site_label_2
_geom_torsion_atom_site_label_3
_geom_torsion_atom_site_label_4
_geom_torsion
C6 C1 C2 C3 1.7(8)
S1 C1 C2 C3 178.7(4)
C1 C2 C3 C4 0.3(8)
C2 C3 C4 C5 -0.3(8)
C3 C4 C5 C6 -1.7(8)
C4 C5 C6 C1 3.6(8)
C2 C1 C6 C5 -3.6(8)
S1 C1 C6 C5 179.2(4)
S1 C7 C8 C9 94.8(5)
S1 C7 C8 C13 -87.6(5)
C13 C8 C9 C10 -0.6(7)
C7 C8 C9 C10 177.1(4)
C8 C9 C10 C11 0.6(7)
C9 C10 C11 C12 0.2(7)
C10 C11 C12 C13 -1.0(7)
C11 C12 C13 C8 0.9(7)
C11 C12 C13 C14 -178.8(5)
C9 C8 C13 C12 -0.2(6)
C7 C8 C13 C12 -177.8(4)
C9 C8 C13 C14 179.6(4)
C7 C8 C13 C14 2.0(7)
C12 C13 C14 S2 -100.8(5)
C8 C13 C14 S2 79.4(6)
C20 C15 C16 C17 -0.3(8)
S2 C15 C16 C17 -179.3(4)
C15 C16 C17 C18 1.5(8)
C16 C17 C18 C19 -0.9(10)
C17 C18 C19 C20 -0.9(10)
C16 C15 C20 C19 -1.5(8)
S2 C15 C20 C19 177.6(5)
C18 C19 C20 C15 2.1(9)
C25 C21 C22 C23 -3.9(6)
C27 C21 C22 C23 173.8(5)
Rh1 C21 C22 C23 -63.8(3)
C25 C21 C22 C28 -175.6(5)
C27 C21 C22 C28 2.1(9)
Rh1 C21 C22 C28 124.5(6)
C25 C21 C22 Rh1 59.9(4)
C27 C21 C22 Rh1 -122.4(5)
C21 C22 C23 C24 3.3(6)
C28 C22 C23 C24 175.1(5)
Rh1 C22 C23 C24 -60.6(4)
C21 C22 C23 C29 -172.9(5)
C28 C22 C23 C29 -1.1(8)
Rh1 C22 C23 C29 123.1(5)
C21 C22 C23 Rh1 63.9(3)
C28 C22 C23 Rh1 -124.3(5)
C22 C23 C24 C25 -1.4(6)
C29 C23 C24 C25 174.6(5)
Rh1 C23 C24 C25 -61.0(3)
C22 C23 C24 C30 -178.8(5)
C29 C23 C24 C30 -2.7(9)
Rh1 C23 C24 C30 121.6(5)
C22 C23 C24 Rh1 59.6(3)
C29 C23 C24 Rh1 -124.4(5)
C22 C21 C25 C24 3.2(6)
C27 C21 C25 C24 -174.6(5)
Rh1 C21 C25 C24 62.1(3)
C22 C21 C25 C26 174.6(5)
C27 C21 C25 C26 -3.1(9)
Rh1 C21 C25 C26 -126.5(5)
C22 C21 C25 Rh1 -59.0(3)
C27 C21 C25 Rh1 123.3(5)
C23 C24 C25 C21 -1.1(6)
C30 C24 C25 C21 176.4(5)
Rh1 C24 C25 C21 -62.3(4)
C23 C24 C25 C26 -172.6(5)
C30 C24 C25 C26 4.9(8)
Rh1 C24 C25 C26 126.2(5)
C23 C24 C25 Rh1 61.2(4)
C30 C24 C25 Rh1 -121.3(5)
C23 C22 Rh1 C25 78.6(3)
C21 C22 Rh1 C25 -35.9(3)
C28 C22 Rh1 C25 -159.4(5)
C21 C22 Rh1 C23 -114.5(5)
C28 C22 Rh1 C23 122.0(6)
C23 C22 Rh1 C21 114.5(5)
C28 C22 Rh1 C21 -123.5(6)
C23 C22 Rh1 C24 36.0(3)
C21 C22 Rh1 C24 -78.6(3)
C28 C22 Rh1 C24 157.9(5)
C23 C22 Rh1 S1 -171.6(3)
C21 C22 Rh1 S1 73.9(3)
C28 C22 Rh1 S1 -49.7(5)
C23 C22 Rh1 S2 35.4(5)
C21 C22 Rh1 S2 -79.1(5)
C28 C22 Rh1 S2 157.4(3)
C23 C22 Rh1 Cl1 -75.6(3)
C21 C22 Rh1 Cl1 169.9(3)
C28 C22 Rh1 Cl1 46.4(5)
C21 C25 Rh1 C22 37.0(3)
C24 C25 Rh1 C22 -80.4(3)
C26 C25 Rh1 C22 159.3(6)
C21 C25 Rh1 C23 80.1(3)
C24 C25 Rh1 C23 -37.3(3)
C26 C25 Rh1 C23 -157.6(6)
C24 C25 Rh1 C21 -117.4(5)
C26 C25 Rh1 C21 122.3(6)
C21 C25 Rh1 C24 117.4(5)
C26 C25 Rh1 C24 -120.2(7)
C21 C25 Rh1 S1 -61.2(3)
C24 C25 Rh1 S1 -178.7(3)
C26 C25 Rh1 S1 61.1(5)
C21 C25 Rh1 S2 -158.5(3)
C24 C25 Rh1 S2 84.0(3)
C26 C25 Rh1 S2 -36.2(5)
C21 C25 Rh1 Cl1 103.7(4)
C24 C25 Rh1 Cl1 -13.7(6)
C26 C25 Rh1 Cl1 -133.9(4)
C24 C23 Rh1 C22 120.0(4)
C29 C23 Rh1 C22 -117.4(6)
C24 C23 Rh1 C25 37.9(3)
C22 C23 Rh1 C25 -82.1(3)
C29 C23 Rh1 C25 160.5(6)
C24 C23 Rh1 C21 80.3(3)
C22 C23 Rh1 C21 -39.7(3)
C29 C23 Rh1 C21 -157.1(6)
C22 C23 Rh1 C24 -120.0(4)
C29 C23 Rh1 C24 122.6(6)
C24 C23 Rh1 S1 134.1(3)
C22 C23 Rh1 S1 14.1(4)
C29 C23 Rh1 S1 -103.3(5)
C24 C23 Rh1 S2 -44.7(3)
C22 C23 Rh1 S2 -164.7(3)
C29 C23 Rh1 S2 77.8(5)
C24 C23 Rh1 Cl1 -131.4(3)
C22 C23 Rh1 Cl1 108.7(3)
C29 C23 Rh1 Cl1 -8.8(5)
C25 C21 Rh1 C22 -119.9(4)
C27 C21 Rh1 C22 118.9(7)
C22 C21 Rh1 C25 119.9(4)
C27 C21 Rh1 C25 -121.2(6)
C25 C21 Rh1 C23 -80.5(3)
C22 C21 Rh1 C23 39.4(3)
C27 C21 Rh1 C23 158.3(6)
C25 C21 Rh1 C24 -38.0(3)
C22 C21 Rh1 C24 81.9(3)
C27 C21 Rh1 C24 -159.2(6)
C25 C21 Rh1 S1 127.0(3)
C22 C21 Rh1 S1 -113.1(3)
C27 C21 Rh1 S1 5.8(5)
C25 C21 Rh1 S2 29.2(4)
C22 C21 Rh1 S2 149.1(3)
C27 C21 Rh1 S2 -91.9(6)
C25 C21 Rh1 Cl1 -135.4(3)
C22 C21 Rh1 Cl1 -15.5(4)
C27 C21 Rh1 Cl1 103.4(5)
C23 C24 Rh1 C22 -36.7(3)
C25 C24 Rh1 C22 80.8(3)
C30 C24 Rh1 C22 -160.5(5)
C23 C24 Rh1 C25 -117.6(5)
C30 C24 Rh1 C25 118.6(6)
C25 C24 Rh1 C23 117.6(5)
C30 C24 Rh1 C23 -123.8(5)
C23 C24 Rh1 C21 -80.2(3)
C25 C24 Rh1 C21 37.4(3)
C30 C24 Rh1 C21 156.0(5)
C23 C24 Rh1 S1 -114.9(4)
C25 C24 Rh1 S1 2.6(6)
C30 C24 Rh1 S1 121.3(4)
C23 C24 Rh1 S2 143.0(3)
C25 C24 Rh1 S2 -99.4(3)
C30 C24 Rh1 S2 19.3(4)
C23 C24 Rh1 Cl1 55.5(3)
C25 C24 Rh1 Cl1 173.1(3)
C30 C24 Rh1 Cl1 -68.3(5)
C2 C1 S1 C7 -48.5(5)
C6 C1 S1 C7 128.6(4)
C2 C1 S1 Rh1 66.4(4)
C6 C1 S1 Rh1 -116.5(4)
C8 C7 S1 C1 -151.2(4)
C8 C7 S1 Rh1 95.2(4)
C22 Rh1 S1 C1 29.8(2)
C25 Rh1 S1 C1 99.6(2)
C23 Rh1 S1 C1 20.6(3)
C21 Rh1 S1 C1 67.1(2)
C24 Rh1 S1 C1 97.8(4)
S2 Rh1 S1 C1 -160.42(17)
Cl1 Rh1 S1 C1 -73.46(17)
C22 Rh1 S1 C7 138.0(2)
C25 Rh1 S1 C7 -152.1(3)
C23 Rh1 S1 C7 128.9(3)
C21 Rh1 S1 C7 175.4(2)
C24 Rh1 S1 C7 -153.9(4)
S2 Rh1 S1 C7 -52.1(2)
Cl1 Rh1 S1 C7 34.8(2)
C20 C15 S2 C14 102.6(4)
C16 C15 S2 C14 -78.4(5)
C20 C15 S2 Rh1 -132.4(4)
C16 C15 S2 Rh1 46.7(5)
C13 C14 S2 C15 39.6(5)
C13 C14 S2 Rh1 -85.2(4)
C22 Rh1 S2 C15 83.8(4)
C25 Rh1 S2 C15 45.0(2)
C23 Rh1 S2 C15 109.0(2)
C21 Rh1 S2 C15 27.4(3)
C24 Rh1 S2 C15 83.3(2)
S1 Rh1 S2 C15 -70.39(19)
Cl1 Rh1 S2 C15 -162.36(19)
C22 Rh1 S2 C14 -157.2(4)
C25 Rh1 S2 C14 164.0(2)
C23 Rh1 S2 C14 -132.1(2)
C21 Rh1 S2 C14 146.4(2)
C24 Rh1 S2 C14 -157.7(2)
S1 Rh1 S2 C14 48.60(16)
Cl1 Rh1 S2 C14 -43.38(16)
